data_7034043
loop_
_publ_author_name
'Najafi, Mahnaz'
'Abbasi, Alireza'
'Masteri-Farahani, Majid'
'Janczak, Jan'

_publ_section_title
;
 Two novel octamolybdate nanoclusters as catalysts for dye degradation by
 air under room conditions.
;
_journal_issue 13
_journal_name_full 'Dalton transactions (Cambridge, England : 2003)'
_journal_page_first 6089
_journal_page_last 6097
_journal_paper_doi 10.1039/c4dt03377a
_journal_volume 44
_journal_year 2015
_chemical_formula_moiety 'C20 H16 Cu Mo8 N4 O26, 2(H4 N)'
_chemical_formula_sum 'C20 H24 Cu Mo8 N6 O26'
_chemical_formula_weight 1595.51
_chemical_name_systematic
; 
 ? 
;
_space_group_IT_number 2
_symmetry_cell_setting triclinic
_symmetry_space_group_name_Hall '-P 1'
_symmetry_space_group_name_H-M 'P -1'
_atom_sites_solution_hydrogens geom
_atom_sites_solution_primary direct
_atom_sites_solution_secondary difmap
_audit_creation_method SHELXL-97
_audit_update_record
;
2013-11-04 deposited with the CCDC.
2015-02-12 downloaded from the CCDC.
;
_cell_angle_alpha 100.635(5)
_cell_angle_beta 100.924(6)
_cell_angle_gamma 108.981(5)
_cell_formula_units_Z 1
_cell_length_a 7.7964(5)
_cell_length_b 10.4432(5)
_cell_length_c 13.0463(10)
_cell_measurement_reflns_used 3432
_cell_measurement_temperature 295(2)
_cell_measurement_theta_max 29.60
_cell_measurement_theta_min 2.87
_cell_volume 950.96(12)
_computing_cell_refinement
;
Oxford Diffraction Poland (2008). CrysAlis Red, Version 171.32.6
;
_computing_data_collection
;
Oxford Diffraction Poland (2008). CrysAlis CCD, Version 171.32.6
;
_computing_data_reduction
;
Oxford Diffraction Poland (2008). CrysAlis Red, Version 171.32.6
;
_computing_molecular_graphics
;
Brandenburg & Putz (2006). Diamond 3.0. Crystal and Molecular
Structure Visualisation, University of Bonn, Germany
;
_computing_publication_material 'SHELXL-97 (Sheldrick, 1997)'
_computing_structure_refinement 'SHELXL-97 (Sheldrick, 1997)'
_computing_structure_solution 'SHELXS-97 (Sheldrick, 1990)'
_diffrn_ambient_temperature 295(2)
_diffrn_detector_area_resol_mean '1024x1024 with blocks 2x2'
_diffrn_measured_fraction_theta_full 0.987
_diffrn_measured_fraction_theta_max 0.880
_diffrn_measurement_device_type 'KUMA KM-4 with CCD detector'
_diffrn_measurement_method \w-scan
_diffrn_radiation_monochromator graphite
_diffrn_radiation_source 'fine-focus sealed tube'
_diffrn_radiation_type MoK\a
_diffrn_radiation_wavelength 0.71073
_diffrn_reflns_av_R_equivalents 0.0241
_diffrn_reflns_av_sigmaI/netI 0.0327
_diffrn_reflns_limit_h_max 10
_diffrn_reflns_limit_h_min -10
_diffrn_reflns_limit_k_max 12
_diffrn_reflns_limit_k_min -14
_diffrn_reflns_limit_l_max 18
_diffrn_reflns_limit_l_min -12
_diffrn_reflns_number 11049
_diffrn_reflns_theta_full 26.00
_diffrn_reflns_theta_max 29.60
_diffrn_reflns_theta_min 2.87
_exptl_absorpt_coefficient_mu 3.195
_exptl_absorpt_correction_T_max 0.7167
_exptl_absorpt_correction_T_min 0.6078
_exptl_absorpt_correction_type numerical
_exptl_absorpt_process_details
;
Oxford Diffraction Poland (2008). CrysAlis Red, Version 171.32.6
;
_exptl_crystal_colour colourless
_exptl_crystal_density_diffrn 2.786
_exptl_crystal_density_meas 2.785
_exptl_crystal_density_method piknometric
_exptl_crystal_description parallelepiped
_exptl_crystal_F_000 759
_exptl_crystal_size_max 0.18
_exptl_crystal_size_mid 0.11
_exptl_crystal_size_min 0.08
_refine_diff_density_max 0.748
_refine_diff_density_min -0.751
_refine_diff_density_rms 0.131
_refine_ls_extinction_method none
_refine_ls_goodness_of_fit_ref 1.001
_refine_ls_hydrogen_treatment mixed
_refine_ls_matrix_type full
_refine_ls_number_parameters 292
_refine_ls_number_reflns 4702
_refine_ls_number_restraints 4
_refine_ls_restrained_S_all 1.000
_refine_ls_R_factor_all 0.0593
_refine_ls_R_factor_gt 0.0350
_refine_ls_shift/su_max 0.001
_refine_ls_shift/su_mean 0.000
_refine_ls_structure_factor_coef Fsqd
_refine_ls_weighting_details 'calc w=1/[\s^2^(Fo^2^)+(0.0304P)^2^+3.0681P] where P=(Fo^2^+2Fc^2^)/3'
_refine_ls_weighting_scheme calc
_refine_ls_wR_factor_gt 0.0675
_refine_ls_wR_factor_ref 0.0784
_reflns_number_gt 3432
_reflns_number_total 4702
_reflns_threshold_expression I>2\s(I)
_cod_data_source_file c4dt03377a2.cif
_cod_data_source_block mn7
_cod_depositor_comments 'Adding full bibliography for 7034043--7034044.cif.'
_cod_original_cell_volume 950.96(11)
_cod_database_code 7034043

loop_
_symmetry_equiv_pos_as_xyz
'x, y, z'
'-x, -y, -z'

loop_
_atom_site_label
_atom_site_type_symbol
_atom_site_fract_x
_atom_site_fract_y
_atom_site_fract_z
_atom_site_U_iso_or_equiv
_atom_site_adp_type
_atom_site_occupancy
_atom_site_symmetry_multiplicity
_atom_site_calc_flag
_atom_site_refinement_flags
Mo1 Mo 0.04417(6) 0.24177(4) 0.32908(3) 0.02821(11) Uani 1 1 d .
Mo2 Mo -0.22505(5) -0.03354(4) 0.41222(3) 0.02198(10) Uani 1 1 d .
Mo3 Mo 0.08866(6) 0.29418(4) 0.58996(3) 0.02657(10) Uani 1 1 d .
Mo4 Mo -0.18650(5) 0.02013(4) 0.66754(3) 0.02461(10) Uani 1 1 d .
O1 O 0.0990(4) 0.1091(3) 0.4627(2) 0.0256(7) Uani 1 1 d .
O2 O -0.2022(4) 0.1046(3) 0.5421(2) 0.0254(7) Uani 1 1 d .
O3 O -0.2316(4) 0.0713(3) 0.3225(2) 0.0285(7) Uani 1 1 d .
O4 O -0.0170(4) 0.3240(3) 0.4560(3) 0.0299(7) Uani 1 1 d .
O5 O 0.2768(5) 0.3521(4) 0.3629(3) 0.0413(9) Uani 1 1 d .
O6 O 0.0643(5) 0.0763(3) 0.2516(2) 0.0291(7) Uani 1 1 d .
O7 O -0.0682(6) 0.2906(4) 0.2275(3) 0.0448(10) Uani 1 1 d .
O8 O -0.4496(4) -0.1487(3) 0.3868(3) 0.0316(8) Uani 1 1 d .
O9 O -0.1215(4) -0.1547(3) 0.3312(2) 0.0254(7) Uani 1 1 d .
O10 O 0.3205(5) 0.3992(4) 0.6141(3) 0.0404(9) Uani 1 1 d .
O11 O 0.0026(5) 0.3849(4) 0.6749(3) 0.0414(9) Uani 1 1 d .
O12 O -0.4125(4) -0.0965(4) 0.6302(3) 0.0355(8) Uani 1 1 d .
O13 O -0.1751(5) 0.1512(4) 0.7711(3) 0.0369(8) Uani 1 1 d .
Cu Cu 0.2989(2) -0.16891(16) 0.06509(11) 0.0442(3) Uani 0.50 1 d P
N1 N 0.3251(8) -0.0022(8) 0.0546(4) 0.078(2) Uani 1 1 d .
C1 C 0.2152(12) 0.0156(11) -0.0268(6) 0.085(3) Uani 1 1 d .
H1 H 0.1409 -0.0629 -0.0839 0.102 Uiso 1 1 calc R
C2 C 0.2025(11) 0.1392(12) -0.0334(6) 0.086(3) Uani 1 1 d .
H2 H 0.1234 0.1447 -0.0940 0.103 Uiso 1 1 calc R
C3 C 0.3104(9) 0.2613(10) 0.0527(5) 0.068(2) Uani 1 1 d .
C4 C 0.4306(10) 0.2439(11) 0.1383(5) 0.072(2) Uani 1 1 d .
H4 H 0.5078 0.3204 0.1963 0.087 Uiso 1 1 calc R
C5 C 0.4334(10) 0.1142(12) 0.1358(5) 0.077(3) Uani 1 1 d .
H5 H 0.5147 0.1047 0.1935 0.093 Uiso 1 1 calc R
C6 C 0.2960(8) 0.3964(10) 0.0519(5) 0.067(2) Uani 1 1 d .
C7 C 0.2213(10) 0.4278(10) -0.0438(5) 0.070(2) Uani 1 1 d .
H7 H 0.1735 0.3590 -0.1094 0.084 Uiso 1 1 calc R
C8 C 0.2193(9) 0.5576(10) -0.0401(5) 0.071(2) Uani 1 1 d .
H8 H 0.1707 0.5762 -0.1041 0.086 Uiso 1 1 calc R
N2 N 0.2847(8) 0.6607(8) 0.0523(5) 0.079(2) Uani 1 1 d .
C9 C 0.3463(12) 0.6290(12) 0.1447(6) 0.091(3) Uani 1 1 d .
H9 H 0.3834 0.6977 0.2097 0.109 Uiso 1 1 calc R
C10 C 0.3570(11) 0.5030(13) 0.1479(6) 0.089(3) Uani 1 1 d .
H10 H 0.4046 0.4876 0.2135 0.107 Uiso 1 1 calc R
N3 N 0.6413(7) 0.3628(5) 0.5088(4) 0.0425(11) Uani 1 1 d D
H31 H 0.564(7) 0.314(6) 0.540(5) 0.064 Uiso 1 1 d D
H32 H 0.554(7) 0.374(7) 0.463(4) 0.064 Uiso 1 1 d D
H33 H 0.694(9) 0.4535(12) 0.535(5) 0.064 Uiso 1 1 d D
H34 H 0.719(7) 0.330(7) 0.484(5) 0.064 Uiso 1 1 d D

loop_
_atom_site_aniso_label
_atom_site_aniso_U_11
_atom_site_aniso_U_22
_atom_site_aniso_U_33
_atom_site_aniso_U_23
_atom_site_aniso_U_13
_atom_site_aniso_U_12
Mo1 0.0277(2) 0.0269(2) 0.0271(2) 0.00831(17) 0.00455(17) 0.00742(17)
Mo2 0.01676(18) 0.0239(2) 0.02059(19) 0.00394(15) -0.00016(14) 0.00554(15)
Mo3 0.0256(2) 0.0226(2) 0.0253(2) 0.00341(16) 0.00150(16) 0.00582(16)
Mo4 0.0223(2) 0.0288(2) 0.02121(19) 0.00554(16) 0.00471(15) 0.00883(16)
O1 0.0203(15) 0.0257(16) 0.0256(16) 0.0063(13) 0.0024(13) 0.0044(13)
O2 0.0248(16) 0.0274(16) 0.0255(16) 0.0079(13) 0.0053(13) 0.0120(13)
O3 0.0260(17) 0.0307(17) 0.0245(16) 0.0078(14) -0.0006(13) 0.0088(14)
O4 0.0292(17) 0.0273(17) 0.0326(18) 0.0069(14) 0.0012(14) 0.0141(14)
O5 0.036(2) 0.034(2) 0.044(2) 0.0060(17) 0.0106(17) 0.0036(16)
O6 0.0303(17) 0.0336(17) 0.0221(16) 0.0098(14) 0.0027(13) 0.0112(14)
O7 0.053(2) 0.043(2) 0.039(2) 0.0190(18) 0.0043(18) 0.0196(19)
O8 0.0221(16) 0.0321(18) 0.0336(19) 0.0063(15) 0.0008(14) 0.0063(14)
O9 0.0215(15) 0.0284(16) 0.0202(15) -0.0006(13) 0.0012(12) 0.0075(13)
O10 0.0331(19) 0.0329(19) 0.041(2) 0.0084(16) 0.0001(16) 0.0010(16)
O11 0.050(2) 0.034(2) 0.036(2) 0.0033(16) 0.0086(18) 0.0161(18)
O12 0.0254(18) 0.042(2) 0.037(2) 0.0105(17) 0.0086(15) 0.0106(16)
O13 0.045(2) 0.040(2) 0.0256(17) 0.0057(15) 0.0079(15) 0.0182(17)
Cu 0.0387(7) 0.0509(8) 0.0355(7) 0.0067(6) 0.0055(6) 0.0122(6)
N1 0.044(3) 0.149(7) 0.034(3) 0.027(4) 0.008(3) 0.029(4)
C1 0.083(6) 0.124(8) 0.033(4) 0.012(4) -0.011(4) 0.039(6)
C2 0.063(5) 0.139(9) 0.033(4) 0.010(5) -0.014(3) 0.032(5)
C3 0.034(3) 0.131(7) 0.032(3) 0.022(4) 0.004(3) 0.022(4)
C4 0.042(4) 0.132(8) 0.034(3) 0.026(4) 0.007(3) 0.020(5)
C5 0.039(4) 0.160(9) 0.029(3) 0.037(5) 0.009(3) 0.026(5)
C6 0.031(3) 0.125(7) 0.025(3) 0.004(4) -0.001(2) 0.017(4)
C7 0.054(4) 0.105(6) 0.026(3) 0.011(4) 0.007(3) 0.003(4)
C8 0.045(4) 0.111(7) 0.027(3) -0.001(4) 0.004(3) 0.004(4)
N2 0.046(3) 0.125(6) 0.049(4) -0.012(4) 0.010(3) 0.030(4)
C9 0.083(6) 0.149(9) 0.022(3) -0.011(4) -0.005(3) 0.050(6)
C10 0.066(5) 0.167(10) 0.029(4) 0.005(5) 0.007(3) 0.053(6)
N3 0.032(3) 0.037(3) 0.050(3) 0.011(2) 0.003(2) 0.006(2)

loop_
_atom_type_symbol
_atom_type_description
_atom_type_scat_dispersion_real
_atom_type_scat_dispersion_imag
_atom_type_scat_source
C C 0.0033 0.0016 'International Tables Vol C Tables 4.2.6.8 and 6.1.1.4'
H H 0.0000 0.0000 'International Tables Vol C Tables 4.2.6.8 and 6.1.1.4'
N N 0.0061 0.0033 'International Tables Vol C Tables 4.2.6.8 and 6.1.1.4'
O O 0.0106 0.0060 'International Tables Vol C Tables 4.2.6.8 and 6.1.1.4'
Mo Mo -1.6832 0.6857 'International Tables Vol C Tables 4.2.6.8 and 6.1.1.4'
Cu Cu 0.3201 1.2651 'International Tables Vol C Tables 4.2.6.8 and 6.1.1.4'

loop_
_geom_angle_atom_site_label_1
_geom_angle_atom_site_label_2
_geom_angle_atom_site_label_3
_geom_angle
_geom_angle_site_symmetry_1
_geom_angle_site_symmetry_3
O7 Mo1 O5 105.68(19) . .
O7 Mo1 O6 101.66(17) . .
O5 Mo1 O6 98.82(16) . .
O7 Mo1 O4 104.17(17) . .
O5 Mo1 O4 97.31(16) . .
O6 Mo1 O4 144.42(13) . .
O7 Mo1 O3 90.62(15) . .
O5 Mo1 O3 163.70(15) . .
O6 Mo1 O3 77.49(13) . .
O4 Mo1 O3 78.17(13) . .
O7 Mo1 O1 160.42(15) . .
O5 Mo1 O1 93.86(15) . .
O6 Mo1 O1 73.54(12) . .
O4 Mo1 O1 73.91(12) . .
O3 Mo1 O1 69.84(10) . .
O8 Mo2 O3 106.04(15) . .
O8 Mo2 O2 101.86(15) . .
O3 Mo2 O2 97.21(14) . .
O8 Mo2 O9 99.62(15) . .
O3 Mo2 O9 96.48(14) . .
O2 Mo2 O9 150.16(13) . .
O8 Mo2 O1 97.23(14) . 2_556
O3 Mo2 O1 156.70(13) . 2_556
O2 Mo2 O1 78.60(12) . 2_556
O9 Mo2 O1 78.36(12) . 2_556
O8 Mo2 O1 172.40(14) . .
O3 Mo2 O1 81.48(13) . .
O2 Mo2 O1 77.87(12) . .
O9 Mo2 O1 78.12(12) . .
O1 Mo2 O1 75.23(12) 2_556 .
O8 Mo2 Mo4 89.69(11) . .
O3 Mo2 Mo4 133.28(11) . .
O2 Mo2 Mo4 36.07(9) . .
O9 Mo2 Mo4 124.46(9) . .
O1 Mo2 Mo4 46.11(9) 2_556 .
O1 Mo2 Mo4 85.73(8) . .
O11 Mo3 O10 105.16(19) . .
O11 Mo3 O4 100.20(16) . .
O10 Mo3 O4 100.64(16) . .
O11 Mo3 O9 100.49(16) . 2_556
O10 Mo3 O9 99.08(15) . 2_556
O4 Mo3 O9 146.45(13) . 2_556
O11 Mo3 O1 159.33(15) . .
O10 Mo3 O1 95.39(15) . .
O4 Mo3 O1 77.77(12) . .
O9 Mo3 O1 73.58(11) 2_556 .
O11 Mo3 O2 88.13(15) . .
O10 Mo3 O2 165.43(15) . .
O4 Mo3 O2 82.46(12) . .
O9 Mo3 O2 72.14(11) 2_556 .
O1 Mo3 O2 71.20(11) . .
O12 Mo4 O13 105.55(18) . .
O12 Mo4 O6 100.24(15) . 2_556
O13 Mo4 O6 99.53(16) . 2_556
O12 Mo4 O2 97.64(15) . .
O13 Mo4 O2 102.44(15) . .
O6 Mo4 O2 146.69(14) 2_556 .
O12 Mo4 O1 93.53(14) . 2_556
O13 Mo4 O1 160.91(15) . 2_556
O6 Mo4 O1 77.32(12) 2_556 2_556
O2 Mo4 O1 73.72(12) . 2_556
O12 Mo4 O9 164.01(14) . 2_556
O13 Mo4 O9 88.86(14) . 2_556
O6 Mo4 O9 83.79(13) 2_556 2_556
O2 Mo4 O9 72.00(12) . 2_556
O1 Mo4 O9 72.12(11) 2_556 2_556
O12 Mo4 Mo2 85.23(12) . .
O13 Mo4 Mo2 137.44(12) . .
O6 Mo4 Mo2 119.29(10) 2_556 .
O2 Mo4 Mo2 35.03(9) . .
O1 Mo4 Mo2 41.99(8) 2_556 .
O9 Mo4 Mo2 79.37(7) 2_556 .
Mo2 O1 Mo4 91.91(12) 2_556 2_556
Mo2 O1 Mo3 91.81(11) 2_556 .
Mo4 O1 Mo3 162.68(14) 2_556 .
Mo2 O1 Mo2 104.77(12) 2_556 .
Mo4 O1 Mo2 97.67(11) 2_556 .
Mo3 O1 Mo2 97.72(12) . .
Mo2 O1 Mo1 164.22(14) 2_556 .
Mo4 O1 Mo1 86.07(10) 2_556 .
Mo3 O1 Mo1 85.77(10) . .
Mo2 O1 Mo1 91.01(10) . .
Mo2 O2 Mo4 108.90(15) . .
Mo2 O2 Mo3 110.48(13) . .
Mo4 O2 Mo3 103.39(13) . .
Mo2 O3 Mo1 117.66(15) . .
Mo3 O4 Mo1 116.87(17) . .
Mo1 O6 Mo4 117.93(16) . 2_556
Mo2 O9 Mo3 109.45(14) . 2_556
Mo2 O9 Mo4 109.20(13) . 2_556
Mo3 O9 Mo4 103.97(13) 2_556 2_556
N1 Cu N2 168.9(3) . 1_545
C1 N1 C5 116.4(9) . .
C1 N1 Cu 120.1(7) . .
C5 N1 Cu 122.6(6) . .
N1 C1 C2 124.6(9) . .
N1 C1 H1 117.7 . .
C2 C1 H1 117.7 . .
C1 C2 C3 119.7(8) . .
C1 C2 H2 120.2 . .
C3 C2 H2 120.2 . .
C4 C3 C2 116.0(9) . .
C4 C3 C6 122.0(8) . .
C2 C3 C6 121.9(7) . .
C5 C4 C3 119.3(8) . .
C5 C4 H4 120.4 . .
C3 C4 H4 120.4 . .
N1 C5 C4 124.0(7) . .
N1 C5 H5 118.0 . .
C4 C5 H5 118.0 . .
C10 C6 C7 116.6(9) . .
C10 C6 C3 120.5(7) . .
C7 C6 C3 122.9(7) . .
C8 C7 C6 120.2(7) . .
C8 C7 H7 119.9 . .
C6 C7 H7 119.9 . .
N2 C8 C7 122.6(8) . .
N2 C8 H8 118.7 . .
C7 C8 H8 118.7 . .
C8 N2 C9 117.5(9) . .
C8 N2 Cu 126.3(7) . 1_565
C9 N2 Cu 116.2(6) . 1_565
N2 C9 C10 123.7(8) . .
N2 C9 H9 118.2 . .
C10 C9 H9 118.2 . .
C9 C10 C6 119.4(8) . .
C9 C10 H10 120.3 . .
C6 C10 H10 120.3 . .
H31 N3 H32 95(6) . .
H31 N3 H33 119(6) . .
H32 N3 H33 89(6) . .
H31 N3 H34 120(6) . .
H32 N3 H34 118(7) . .
H33 N3 H34 111(6) . .

loop_
_geom_bond_atom_site_label_1
_geom_bond_atom_site_label_2
_geom_bond_distance
_geom_bond_site_symmetry_2
Mo1 O7 1.699(4) .
Mo1 O5 1.721(4) .
Mo1 O6 1.904(3) .
Mo1 O4 1.936(3) .
Mo1 O3 2.276(3) .
Mo1 O1 2.477(3) .
Mo2 O8 1.699(3) .
Mo2 O3 1.749(3) .
Mo2 O2 1.949(3) .
Mo2 O9 1.966(3) .
Mo2 O1 2.150(3) 2_556
Mo2 O1 2.366(3) .
Mo2 Mo4 3.2126(6) .
Mo3 O11 1.699(4) .
Mo3 O10 1.713(4) .
Mo3 O4 1.911(3) .
Mo3 O9 1.985(3) 2_556
Mo3 O1 2.338(3) .
Mo3 O2 2.354(3) .
Mo4 O12 1.699(3) .
Mo4 O13 1.703(4) .
Mo4 O6 1.916(3) 2_556
Mo4 O2 1.999(3) .
Mo4 O1 2.316(3) 2_556
Mo4 O9 2.350(3) 2_556
O1 Mo2 2.150(3) 2_556
O1 Mo4 2.316(3) 2_556
O6 Mo4 1.916(3) 2_556
O9 Mo3 1.985(3) 2_556
O9 Mo4 2.350(3) 2_556
Cu N1 1.720(8) .
Cu N2 1.721(8) 1_545
N1 C1 1.315(9) .
N1 C5 1.354(11) .
C1 C2 1.343(12) .
C1 H1 0.9300 .
C2 C3 1.418(11) .
C2 H2 0.9300 .
C3 C4 1.395(10) .
C3 C6 1.453(12) .
C4 C5 1.356(12) .
C4 H4 0.9300 .
C5 H5 0.9300 .
C6 C10 1.397(11) .
C6 C7 1.416(10) .
C7 C8 1.353(12) .
C7 H7 0.9300 .
C8 N2 1.343(9) .
C8 H8 0.9300 .
N2 C9 1.350(10) .
N2 Cu 1.721(8) 1_565
C9 C10 1.353(13) .
C9 H9 0.9300 .
C10 H10 0.9300 .
N3 H31 0.870(5) .
N3 H32 0.870(5) .
N3 H33 0.870(5) .
N3 H34 0.870(5) .

loop_
_geom_hbond_atom_site_label_D
_geom_hbond_atom_site_label_H
_geom_hbond_atom_site_label_A
_geom_hbond_distance_DH
_geom_hbond_distance_HA
_geom_hbond_distance_DA
_geom_hbond_angle_DHA
_geom_hbond_site_symmetry_A
_geom_hbond_publ_flag
N3 H31 O8 0.870(5) 2.15(3) 2.967(6) 156(6) 2_556 y
N3 H32 O5 0.870(5) 2.22(2) 3.063(7) 163(6) . y
N3 H33 O5 0.870(5) 2.13(3) 2.931(7) 153(6) 2_666 y
N3 H34 O4 0.870(5) 2.18(3) 3.005(6) 159(6) 1_655 y
